data_2017925
loop_
_publ_author_name
'Tutughamiarso, Maya'
'Bolte, Michael'
'Wagner, Guido'
'Egert, Ernst'

_publ_section_title
;
 Five pseudopolymorphs and a cocrystal of nitrofurantoin
;
_journal_coeditor_code EG3064
_journal_issue 1
_journal_name_full 'Acta Crystallographica Section C'
_journal_page_first o18
_journal_page_last o25
_journal_paper_doi 10.1107/S0108270110046755
_journal_volume 67
_journal_year 2011
_chemical_formula_iupac 'C8 H6 N4 O5, C4 H9 N O'
_chemical_formula_moiety 'C8 H6 N4 O5, C4 H9 N O'
_chemical_formula_sum 'C12 H15 N5 O6'
_chemical_formula_weight 325.29
_chemical_name_common
;
nitrofurantoin dimethylacetamide monosolvate
;
_chemical_name_systematic
;
(<i>E</i>)-1-[(5-nitro-2-furyl)methylideneamino]imidazolidine-2,4-dion
dimethylacetamide monosolvate
;
_space_group_IT_number 14
_symmetry_cell_setting monoclinic
_symmetry_space_group_name_Hall '-P 2ybc'
_symmetry_space_group_name_H-M 'P 1 21/c 1'
_atom_sites_solution_hydrogens geom
_atom_sites_solution_primary direct
_atom_sites_solution_secondary difmap
_audit_creation_method SHELXL-97
_cell_angle_alpha 90.00
_cell_angle_beta 111.681(7)
_cell_angle_gamma 90.00
_cell_formula_units_Z 4
_cell_length_a 16.2038(16)
_cell_length_b 7.4215(5)
_cell_length_c 13.1195(12)
_cell_measurement_reflns_used 5010
_cell_measurement_temperature 173(2)
_cell_measurement_theta_max 25.69
_cell_measurement_theta_min 3.26
_cell_volume 1466.1(2)
_computing_cell_refinement 'X-AREA (Stoe & Cie, 2001)'
_computing_data_collection 'X-AREA (Stoe & Cie, 2001)'
_computing_data_reduction 'X-AREA (Stoe & Cie, 2001)'
_computing_molecular_graphics
;
Mercury (Macrae <i>et al.</i>, 2008) and XP (Sheldrick, 2008);
;
_computing_publication_material 'publCIF (Westrip, 2010)'
_computing_structure_refinement 'SHELXL97 (Sheldrick, 2008)'
_computing_structure_solution 'SHELXS97 (Sheldrick, 2008)'
_diffrn_ambient_temperature 173(2)
_diffrn_measured_fraction_theta_full 0.998
_diffrn_measured_fraction_theta_max 0.995
_diffrn_measurement_device_type 'Stoe IPDS II two-circle diffractometer'
_diffrn_measurement_method \w
_diffrn_radiation_monochromator graphite
_diffrn_radiation_source 'fine-focus sealed tube'
_diffrn_radiation_type MoK\a
_diffrn_radiation_wavelength 0.71073
_diffrn_reflns_av_R_equivalents 0.1472
_diffrn_reflns_av_sigmaI/netI 0.0992
_diffrn_reflns_limit_h_max 19
_diffrn_reflns_limit_h_min -19
_diffrn_reflns_limit_k_max 9
_diffrn_reflns_limit_k_min -9
_diffrn_reflns_limit_l_max 15
_diffrn_reflns_limit_l_min -14
_diffrn_reflns_number 17332
_diffrn_reflns_theta_full 25.00
_diffrn_reflns_theta_max 25.63
_diffrn_reflns_theta_min 3.24
_diffrn_standards_number 0
_exptl_absorpt_coefficient_mu 0.120
_exptl_absorpt_correction_type none
_exptl_crystal_colour yellow
_exptl_crystal_density_diffrn 1.474
_exptl_crystal_density_method 'not measured'
_exptl_crystal_description block
_exptl_crystal_F_000 680
_exptl_crystal_size_max 0.30
_exptl_crystal_size_mid 0.20
_exptl_crystal_size_min 0.20
_refine_diff_density_max 0.198
_refine_diff_density_min -0.264
_refine_ls_extinction_method none
_refine_ls_goodness_of_fit_ref 0.853
_refine_ls_hydrogen_treatment mixed
_refine_ls_matrix_type full
_refine_ls_number_parameters 231
_refine_ls_number_reflns 2743
_refine_ls_number_restraints 0
_refine_ls_restrained_S_all 0.853
_refine_ls_R_factor_all 0.0989
_refine_ls_R_factor_gt 0.0504
_refine_ls_shift/su_max 0.000
_refine_ls_shift/su_mean 0.000
_refine_ls_structure_factor_coef Fsqd
_refine_ls_weighting_details 'calc w=1/[\s^2^(Fo^2^)+(0.0409P)^2^+0.0000P] where P=(Fo^2^+2Fc^2^)/3'
_refine_ls_weighting_scheme calc
_refine_ls_wR_factor_gt 0.0941
_refine_ls_wR_factor_ref 0.1064
_reflns_number_gt 1584
_reflns_number_total 2743
_reflns_threshold_expression I>2\s(I)
_cod_data_source_file eg3064.cif
_cod_data_source_block Id
_cod_original_sg_symbol_H-M 'P 21/c'
_cod_database_code 2017925
_cod_database_fobs_code 2017925

loop_
_symmetry_equiv_pos_as_xyz
'x, y, z'
'-x, y+1/2, -z+1/2'
'-x, -y, -z'
'x, -y-1/2, z-1/2'

loop_
_atom_site_type_symbol
_atom_site_label
_atom_site_fract_x
_atom_site_fract_y
_atom_site_fract_z
_atom_site_U_iso_or_equiv
_atom_site_adp_type
_atom_site_calc_flag
_atom_site_refinement_flags
_atom_site_occupancy
_atom_site_disorder_assembly
_atom_site_disorder_group
N N1 0.44048(14) 0.8147(3) 0.47492(17) 0.0265(5) Uani d . 1 . .
H H1 0.4047(18) 0.864(4) 0.501(2) 0.035(8) Uiso d . 1 . .
C C2 0.51946(15) 0.7335(3) 0.5398(2) 0.0262(6) Uani d . 1 . .
O O21 0.54928(12) 0.7235(3) 0.63849(14) 0.0374(5) Uani d . 1 . .
N N3 0.55619(13) 0.6646(3) 0.46797(16) 0.0255(5) Uani d . 1 . .
C C4 0.50279(16) 0.7062(4) 0.35406(19) 0.0292(6) Uani d . 1 . .
H H4A 0.4834 0.5953 0.3097 0.035 Uiso calc R 1 . .
H H4B 0.5356 0.7840 0.3207 0.035 Uiso calc R 1 . .
C C5 0.42524(16) 0.8044(3) 0.3653(2) 0.0287(6) Uani d . 1 . .
O O51 0.36091(12) 0.8639(3) 0.29181(15) 0.0413(5) Uani d . 1 . .
N N6 0.63847(13) 0.5897(3) 0.50853(16) 0.0260(5) Uani d . 1 . .
C C7 0.67150(15) 0.5385(3) 0.4376(2) 0.0273(6) Uani d . 1 . .
H H7 0.6379 0.5509 0.3614 0.033 Uiso calc R 1 . .
C C8 0.75898(16) 0.4629(3) 0.4740(2) 0.0280(6) Uani d . 1 . .
O O9 0.80569(11) 0.4382(2) 0.58451(14) 0.0317(4) Uani d . 1 . .
C C10 0.88552(16) 0.3719(4) 0.5922(2) 0.0333(6) Uani d . 1 . .
C C11 0.89241(17) 0.3522(4) 0.4937(2) 0.0366(7) Uani d . 1 . .
H H11 0.9422 0.3088 0.4792 0.044 Uiso calc R 1 . .
C C12 0.81008(17) 0.4095(4) 0.4164(2) 0.0341(6) Uani d . 1 . .
H H12 0.7932 0.4109 0.3390 0.041 Uiso calc R 1 . .
N N13 0.94479(16) 0.3229(4) 0.6983(2) 0.0453(6) Uani d . 1 . .
O O14 0.92013(14) 0.3342(3) 0.77664(17) 0.0559(6) Uani d . 1 . .
O O15 1.01833(14) 0.2656(4) 0.70567(19) 0.0713(8) Uani d . 1 . .
O O1A 0.34129(11) 0.9862(3) 0.57493(17) 0.0418(5) Uani d . 1 . .
C C3A 0.21805(19) 1.0507(4) 0.3933(2) 0.0410(7) Uani d . 1 . .
H H3A1 0.1565 1.0918 0.3724 0.062 Uiso calc PR 0.532(12) A 1
H H3A2 0.2189 0.9327 0.3602 0.062 Uiso calc PR 0.532(12) A 1
H H3A3 0.2514 1.1376 0.3673 0.062 Uiso calc PR 0.532(12) A 1
H H3A4 0.1996 1.1625 0.3512 0.062 Uiso d PR 0.468(12) A 2
H H3A5 0.1841 0.9494 0.3499 0.062 Uiso d PR 0.468(12) A 2
H H3A6 0.2816 1.0308 0.4105 0.062 Uiso d PR 0.468(12) A 2
C C6A 0.25463(19) 1.0653(4) 0.6961(2) 0.0421(7) Uani d . 1 . .
H H6A1 0.2124 1.0995 0.7303 0.063 Uiso calc PR 0.532(12) A 1
H H6A2 0.3059 1.1466 0.7214 0.063 Uiso calc PR 0.532(12) A 1
H H6A3 0.2746 0.9412 0.7166 0.063 Uiso calc PR 0.532(12) A 1
H H6A4 0.3115 1.0672 0.7585 0.063 Uiso d PR 0.468(12) A 2
H H6A5 0.2177 0.9671 0.7057 0.063 Uiso d PR 0.468(12) A 2
H H6A6 0.2240 1.1804 0.6922 0.063 Uiso d PR 0.468(12) A 2
C C5A 0.11593(18) 1.1268(5) 0.5101(3) 0.0602(10) Uani d . 1 . .
H H5A1 0.0858 1.1556 0.5605 0.090 Uiso calc PR 0.532(12) A 1
H H5A2 0.0860 1.0248 0.4636 0.090 Uiso calc PR 0.532(12) A 1
H H5A3 0.1140 1.2317 0.4639 0.090 Uiso calc PR 0.532(12) A 1
H H5A4 0.0692 1.1437 0.4376 0.090 Uiso d PR 0.468(12) A 2
H H5A5 0.1268 1.2409 0.5505 0.090 Uiso d PR 0.468(12) A 2
H H5A6 0.0970 1.0353 0.5508 0.090 Uiso d PR 0.468(12) A 2
N N4A 0.2105(4) 1.0782(6) 0.5745(6) 0.0275(18) Uani d P 0.532(12) A 1
C C2A 0.2596(6) 1.0357(7) 0.5153(7) 0.0293(19) Uani d P 0.532(12) A 1
N N4B 0.2018(5) 1.0649(7) 0.4979(7) 0.034(2) Uani d P 0.468(12) A 2
C C2B 0.2713(5) 1.0359(8) 0.5899(8) 0.030(2) Uani d P 0.468(12) A 2

loop_
_atom_site_aniso_label
_atom_site_aniso_U_11
_atom_site_aniso_U_22
_atom_site_aniso_U_33
_atom_site_aniso_U_12
_atom_site_aniso_U_13
_atom_site_aniso_U_23
N1 0.0268(11) 0.0306(13) 0.0243(11) 0.0023(9) 0.0120(9) -0.0002(9)
C2 0.0239(12) 0.0277(14) 0.0279(15) -0.0018(11) 0.0107(11) -0.0001(11)
O21 0.0396(10) 0.0545(13) 0.0184(10) 0.0106(9) 0.0111(8) 0.0023(8)
N3 0.0237(10) 0.0360(13) 0.0186(10) 0.0003(9) 0.0101(8) 0.0004(9)
C4 0.0295(13) 0.0375(16) 0.0196(13) -0.0018(11) 0.0077(10) 0.0010(11)
C5 0.0291(13) 0.0305(15) 0.0256(14) -0.0058(11) 0.0091(11) 0.0010(11)
O51 0.0356(10) 0.0533(13) 0.0307(10) 0.0089(9) 0.0072(9) 0.0093(9)
N6 0.0255(10) 0.0282(12) 0.0260(11) -0.0041(9) 0.0113(9) -0.0008(9)
C7 0.0257(13) 0.0320(15) 0.0244(13) -0.0028(11) 0.0094(11) -0.0038(11)
C8 0.0301(13) 0.0297(14) 0.0229(13) -0.0045(11) 0.0084(11) -0.0058(11)
O9 0.0298(9) 0.0372(11) 0.0269(10) 0.0017(8) 0.0091(8) -0.0020(8)
C10 0.0261(13) 0.0370(16) 0.0323(15) 0.0025(12) 0.0055(11) -0.0051(12)
C11 0.0292(14) 0.0411(17) 0.0400(16) 0.0030(12) 0.0133(12) -0.0073(13)
C12 0.0332(14) 0.0410(17) 0.0306(14) -0.0010(12) 0.0148(12) -0.0076(12)
N13 0.0363(13) 0.0508(17) 0.0398(15) 0.0101(12) 0.0035(11) -0.0033(12)
O14 0.0532(13) 0.0788(17) 0.0322(12) 0.0126(12) 0.0118(10) 0.0052(11)
O15 0.0419(13) 0.111(2) 0.0498(14) 0.0319(14) 0.0039(10) -0.0039(14)
O1A 0.0283(10) 0.0415(12) 0.0583(13) 0.0043(9) 0.0191(10) -0.0049(10)
C3A 0.0450(16) 0.0526(19) 0.0250(14) -0.0009(14) 0.0122(13) -0.0026(13)
C6A 0.0403(16) 0.059(2) 0.0283(15) 0.0010(14) 0.0144(13) -0.0047(13)
C5A 0.0235(14) 0.053(2) 0.101(3) 0.0102(14) 0.0183(16) 0.010(2)
N4A 0.023(3) 0.033(3) 0.026(4) 0.000(2) 0.010(2) 0.0008(19)
C2A 0.034(5) 0.030(3) 0.026(4) -0.009(3) 0.014(3) -0.009(2)
N4B 0.025(4) 0.039(3) 0.036(5) 0.000(2) 0.010(3) 0.000(3)
C2B 0.027(5) 0.029(3) 0.035(5) -0.007(3) 0.013(4) -0.007(3)

loop_
_atom_type_symbol
_atom_type_description
_atom_type_scat_dispersion_real
_atom_type_scat_dispersion_imag
_atom_type_scat_source
C C 0.0033 0.0016 'International Tables Vol C Tables 4.2.6.8 and 6.1.1.4'
H H 0.0000 0.0000 'International Tables Vol C Tables 4.2.6.8 and 6.1.1.4'
N N 0.0061 0.0033 'International Tables Vol C Tables 4.2.6.8 and 6.1.1.4'
O O 0.0106 0.0060 'International Tables Vol C Tables 4.2.6.8 and 6.1.1.4'

loop_
_geom_angle_atom_site_label_1
_geom_angle_atom_site_label_2
_geom_angle_atom_site_label_3
_geom_angle_site_symmetry_1
_geom_angle_site_symmetry_3
_geom_angle
_geom_angle_publ_flag
C5 N1 C2 . . 112.8(2) ?
C5 N1 H1 . . 124.2(18) ?
C2 N1 H1 . . 122.9(18) ?
O21 C2 N3 . . 127.3(2) ?
O21 C2 N1 . . 126.8(2) ?
N3 C2 N1 . . 105.9(2) ?
N6 N3 C2 . . 119.40(19) ?
N6 N3 C4 . . 127.9(2) ?
C2 N3 C4 . . 112.2(2) ?
N3 C4 C5 . . 101.73(19) ?
N3 C4 H4A . . 111.4 ?
C5 C4 H4A . . 111.4 ?
N3 C4 H4B . . 111.4 ?
C5 C4 H4B . . 111.4 ?
H4A C4 H4B . . 109.3 ?
O51 C5 N1 . . 125.7(2) ?
O51 C5 C4 . . 127.0(2) ?
N1 C5 C4 . . 107.3(2) ?
C7 N6 N3 . . 116.5(2) ?
N6 C7 C8 . . 119.8(2) ?
N6 C7 H7 . . 120.1 ?
C8 C7 H7 . . 120.1 ?
C12 C8 O9 . . 109.5(2) ?
C12 C8 C7 . . 130.9(2) ?
O9 C8 C7 . . 119.7(2) ?
C10 O9 C8 . . 105.40(19) ?
C11 C10 O9 . . 112.6(2) ?
C11 C10 N13 . . 130.5(2) ?
O9 C10 N13 . . 116.7(2) ?
C10 C11 C12 . . 105.4(2) ?
C10 C11 H11 . . 127.3 ?
C12 C11 H11 . . 127.3 ?
C8 C12 C11 . . 107.2(2) ?
C8 C12 H12 . . 126.4 ?
C11 C12 H12 . . 126.4 ?
O15 N13 O14 . . 123.9(2) ?
O15 N13 C10 . . 116.8(3) ?
O14 N13 C10 . . 119.3(2) ?
N4B C3A H3A1 . . 74.3 ?
C2A C3A H3A1 . . 109.5 ?
N4B C3A H3A2 . . 120.4 ?
C2A C3A H3A2 . . 109.5 ?
H3A1 C3A H3A2 . . 109.5 ?
N4B C3A H3A3 . . 125.5 ?
C2A C3A H3A3 . . 109.5 ?
H3A1 C3A H3A3 . . 109.5 ?
H3A2 C3A H3A3 . . 109.5 ?
N4B C3A H3A4 . . 109.7 ?
C2A C3A H3A4 . . 126.2 ?
H3A1 C3A H3A4 . . 60.8 ?
H3A2 C3A H3A4 . . 123.9 ?
H3A3 C3A H3A4 . . 48.7 ?
N4B C3A H3A5 . . 109.7 ?
C2A C3A H3A5 . . 119.9 ?
H3A1 C3A H3A5 . . 77.4 ?
H3A3 C3A H3A5 . . 124.5 ?
H3A4 C3A H3A5 . . 109.5 ?
N4B C3A H3A6 . . 109.0 ?
C2A C3A H3A6 . . 73.9 ?
H3A1 C3A H3A6 . . 170.0 ?
H3A2 C3A H3A6 . . 77.3 ?
H3A3 C3A H3A6 . . 60.8 ?
H3A4 C3A H3A6 . . 109.5 ?
H3A5 C3A H3A6 . . 109.5 ?
N4A C6A H6A1 . . 109.5 ?
C2B C6A H6A1 . . 147.3 ?
N4A C6A H6A2 . . 109.5 ?
C2B C6A H6A2 . . 89.0 ?
H6A1 C6A H6A2 . . 109.5 ?
N4A C6A H6A3 . . 109.5 ?
C2B C6A H6A3 . . 88.0 ?
H6A1 C6A H6A3 . . 109.5 ?
H6A2 C6A H6A3 . . 109.5 ?
N4A C6A H6A4 . . 145.4 ?
C2B C6A H6A4 . . 109.5 ?
H6A1 C6A H6A4 . . 102.3 ?
H6A3 C6A H6A4 . . 70.8 ?
N4A C6A H6A5 . . 96.4 ?
C2B C6A H6A5 . . 109.4 ?
H6A1 C6A H6A5 . . 64.6 ?
H6A2 C6A H6A5 . . 153.6 ?
H6A3 C6A H6A5 . . 54.6 ?
H6A4 C6A H6A5 . . 109.5 ?
N4A C6A H6A6 . . 81.6 ?
C2B C6A H6A6 . . 109.4 ?
H6A1 C6A H6A6 . . 51.1 ?
H6A2 C6A H6A6 . . 80.3 ?
H6A3 C6A H6A6 . . 160.5 ?
H6A4 C6A H6A6 . . 109.5 ?
H6A5 C6A H6A6 . . 109.5 ?
N4A C5A H5A1 . . 109.5 ?
N4B C5A H5A1 . . 146.7 ?
N4A C5A H5A2 . . 109.5 ?
N4B C5A H5A2 . . 87.9 ?
H5A1 C5A H5A2 . . 109.5 ?
N4A C5A H5A3 . . 109.5 ?
N4B C5A H5A3 . . 89.8 ?
H5A1 C5A H5A3 . . 109.5 ?
H5A2 C5A H5A3 . . 109.5 ?
N4A C5A H5A4 . . 147.3 ?
N4B C5A H5A4 . . 110.1 ?
H5A1 C5A H5A4 . . 103.2 ?
H5A2 C5A H5A4 . . 57.9 ?
H5A3 C5A H5A4 . . 57.4 ?
N4A C5A H5A5 . . 87.8 ?
N4B C5A H5A5 . . 109.1 ?
H5A1 C5A H5A5 . . 58.7 ?
H5A2 C5A H5A5 . . 162.2 ?
H5A3 C5A H5A5 . . 66.8 ?
H5A4 C5A H5A5 . . 109.5 ?
N4A C5A H5A6 . . 89.2 ?
N4B C5A H5A6 . . 109.2 ?
H5A1 C5A H5A6 . . 56.6 ?
H5A2 C5A H5A6 . . 67.8 ?
H5A3 C5A H5A6 . . 160.4 ?
H5A4 C5A H5A6 . . 109.5 ?
H5A5 C5A H5A6 . . 109.5 ?
C2A N4A C6A . . 116.9(7) ?
C2A N4A C5A . . 115.7(8) ?
C6A N4A C5A . . 127.3(5) ?
O1A C2A N4A . . 113.8(8) ?
O1A C2A C3A . . 127.9(6) ?
N4A C2A C3A . . 118.3(8) ?
O1A C2A H3A6 . . 90.7 ?
N4A C2A H3A6 . . 154.8 ?
C2B N4B C3A . . 116.5(9) ?
C2B N4B C5A . . 116.8(9) ?
C3A N4B C5A . . 126.4(6) ?
O1A C2B N4B . . 114.2(10) ?
O1A C2B C6A . . 130.4(7) ?
N4B C2B C6A . . 115.4(8) ?

loop_
_geom_bond_atom_site_label_1
_geom_bond_atom_site_label_2
_geom_bond_site_symmetry_2
_geom_bond_distance
_geom_bond_publ_flag
N1 C5 . 1.369(3) ?
N1 C2 . 1.386(3) ?
N1 H1 . 0.86(3) ?
C2 O21 . 1.206(3) ?
C2 N3 . 1.385(3) ?
N3 N6 . 1.358(3) ?
N3 C4 . 1.457(3) ?
C4 C5 . 1.506(4) ?
C4 H4A . 0.9900 ?
C4 H4B . 0.9900 ?
C5 O51 . 1.212(3) ?
N6 C7 . 1.291(3) ?
C7 C8 . 1.432(3) ?
C7 H7 . 0.9500 ?
C8 C12 . 1.370(4) ?
C8 O9 . 1.377(3) ?
O9 C10 . 1.352(3) ?
C10 C11 . 1.346(4) ?
C10 N13 . 1.416(3) ?
C11 C12 . 1.410(4) ?
C11 H11 . 0.9500 ?
C12 H12 . 0.9500 ?
N13 O15 . 1.235(3) ?
N13 O14 . 1.236(3) ?
O1A C2B . 1.276(9) ?
O1A C2A . 1.317(9) ?
C3A N4B . 1.493(9) ?
C3A C2A . 1.493(9) ?
C3A H3A1 . 0.9800 ?
C3A H3A2 . 0.9800 ?
C3A H3A3 . 0.9800 ?
C3A H3A4 . 0.9799 ?
C3A H3A5 . 0.9800 ?
C3A H3A6 . 0.9801 ?
C6A N4A . 1.492(7) ?
C6A C2B . 1.529(10) ?
C6A H6A1 . 0.9800 ?
C6A H6A2 . 0.9800 ?
C6A H6A3 . 0.9800 ?
C6A H6A4 . 0.9800 ?
C6A H6A5 . 0.9799 ?
C6A H6A6 . 0.9800 ?
C5A N4A . 1.495(7) ?
C5A N4B . 1.529(9) ?
C5A H5A1 . 0.9800 ?
C5A H5A2 . 0.9800 ?
C5A H5A3 . 0.9800 ?
C5A H5A4 . 0.9799 ?
C5A H5A5 . 0.9799 ?
C5A H5A6 . 0.9800 ?
N4A C2A . 1.340(13) ?
N4B C2B . 1.329(15) ?

loop_
_geom_hbond_atom_site_label_D
_geom_hbond_atom_site_label_H
_geom_hbond_atom_site_label_A
_geom_hbond_site_symmetry_A
_geom_hbond_distance_DH
_geom_hbond_distance_HA
_geom_hbond_distance_DA
_geom_hbond_angle_DHA
N1 H1 O1A . 0.86(3) 1.88(3) 2.736(3) 172(3)
C7 H7 O51 2_645 0.95 2.45 3.137(3) 129.3

loop_
_geom_torsion_atom_site_label_1
_geom_torsion_atom_site_label_2
_geom_torsion_atom_site_label_3
_geom_torsion_atom_site_label_4
_geom_torsion_site_symmetry_1
_geom_torsion_site_symmetry_2
_geom_torsion_site_symmetry_3
_geom_torsion_site_symmetry_4
_geom_torsion
_geom_torsion_publ_flag
C5 N1 C2 O21 . . . . 179.7(3) ?
C5 N1 C2 N3 . . . . -1.1(3) ?
O21 C2 N3 N6 . . . . -6.4(4) ?
N1 C2 N3 N6 . . . . 174.4(2) ?
O21 C2 N3 C4 . . . . -178.6(3) ?
N1 C2 N3 C4 . . . . 2.3(3) ?
N6 N3 C4 C5 . . . . -173.8(2) ?
C2 N3 C4 C5 . . . . -2.4(3) ?
C2 N1 C5 O51 . . . . 179.6(3) ?
C2 N1 C5 C4 . . . . -0.4(3) ?
N3 C4 C5 O51 . . . . -178.4(3) ?
N3 C4 C5 N1 . . . . 1.6(3) ?
C2 N3 N6 C7 . . . . -175.6(2) ?
C4 N3 N6 C7 . . . . -4.8(3) ?
N3 N6 C7 C8 . . . . 178.3(2) ?
N6 C7 C8 C12 . . . . -175.5(3) ?
N6 C7 C8 O9 . . . . 2.8(4) ?
C12 C8 O9 C10 . . . . 0.8(3) ?
C7 C8 O9 C10 . . . . -177.9(2) ?
C8 O9 C10 C11 . . . . -0.3(3) ?
C8 O9 C10 N13 . . . . -175.9(2) ?
O9 C10 C11 C12 . . . . -0.3(3) ?
N13 C10 C11 C12 . . . . 174.5(3) ?
O9 C8 C12 C11 . . . . -1.0(3) ?
C7 C8 C12 C11 . . . . 177.5(3) ?
C10 C11 C12 C8 . . . . 0.8(3) ?
C11 C10 N13 O15 . . . . 6.7(5) ?
O9 C10 N13 O15 . . . . -178.7(3) ?
C11 C10 N13 O14 . . . . -171.2(3) ?
O9 C10 N13 O14 . . . . 3.4(4) ?
C2B C6A N4A C2A . . . . -1.1(5) ?
C2B C6A N4A C5A . . . . 176.4(7) ?
N4B C5A N4A C2A . . . . 2.0(4) ?
N4B C5A N4A C6A . . . . -175.5(7) ?
C2B O1A C2A N4A . . . . 0.7(4) ?
C2B O1A C2A C3A . . . . -180.0(8) ?
C6A N4A C2A O1A . . . . 0.6(6) ?
C5A N4A C2A O1A . . . . -177.2(4) ?
C6A N4A C2A C3A . . . . -178.8(4) ?
C5A N4A C2A C3A . . . . 3.4(6) ?
N4B C3A C2A O1A . . . . 176.0(8) ?
N4B C3A C2A N4A . . . . -4.8(4) ?
C2A C3A N4B C2B . . . . 0.8(5) ?
C2A C3A N4B C5A . . . . 174.5(8) ?
N4A C5A N4B C2B . . . . 1.6(4) ?
N4A C5A N4B C3A . . . . -172.2(7) ?
C2A O1A C2B N4B . . . . 2.9(4) ?
C2A O1A C2B C6A . . . . -177.8(9) ?
C3A N4B C2B O1A . . . . -5.0(7) ?
C5A N4B C2B O1A . . . . -179.4(4) ?
C3A N4B C2B C6A . . . . 175.5(4) ?
C5A N4B C2B C6A . . . . 1.2(7) ?
N4A C6A C2B O1A . . . . 178.2(9) ?
N4A C6A C2B N4B . . . . -2.5(4) ?
